data_2225180
loop_
_publ_author_name
'Dardouri, R.'
'Kandri Rodi, Y.'
'Saffon, Natalie'
'Essassi, El Mokhtar'
'Ng, Seik Weng'

_publ_section_title
;3-[(1-Benzyl-1<i>H</i>-1,2,3-triazol-5-yl)methyl]-1,5-dimethyl-1,5-benzodiazepine-2,4-dione
 monohydrate
;
_journal_coeditor_code BT5193
_journal_issue 3
_journal_name_full 'Acta Crystallographica Section E'
_journal_page_first o633
_journal_paper_doi 10.1107/S1600536810005325
_journal_volume 66
_journal_year 2010
_chemical_formula_iupac 'C21 H21 N5 O2 , H2 O'
_chemical_formula_moiety 'C21 H21 N5 O2 , H2 O'
_chemical_formula_sum 'C21 H23 N5 O3'
_chemical_formula_weight 393.44
_chemical_name_systematic
;
3-[(1-Benzyl-1<i>H</i>-1,2,3-triazol-5-yl)methyl]-1,5-dimethyl-
1,5-benzodiazepine-2,4-dione monohydrate
;
_space_group_IT_number 14
_symmetry_cell_setting monoclinic
_symmetry_space_group_name_Hall '-P 2ybc'
_symmetry_space_group_name_H-M 'P 1 21/c 1'
_atom_sites_solution_hydrogens geom
_atom_sites_solution_primary direct
_atom_sites_solution_secondary difmap
_audit_creation_method SHELXL-97
_cell_angle_alpha 90.00
_cell_angle_beta 92.5270(10)
_cell_angle_gamma 90.00
_cell_formula_units_Z 4
_cell_length_a 9.60020(10)
_cell_length_b 11.9497(2)
_cell_length_c 17.0860(2)
_cell_measurement_reflns_used 7427
_cell_measurement_temperature 193(2)
_cell_measurement_theta_max 28.3
_cell_measurement_theta_min 2.1
_cell_volume 1958.19(4)
_computing_cell_refinement 'SAINT (Bruker, 2005)'
_computing_data_collection 'APEX2 (Bruker, 2005)'
_computing_data_reduction 'SAINT (Bruker, 2005)'
_computing_molecular_graphics 'X-SEED (Barbour, 2001)'
_computing_publication_material 'publCIF (Westrip, 2010)'
_computing_structure_refinement 'SHELXL97 (Sheldrick, 2008)'
_computing_structure_solution 'SHELXS97 (Sheldrick, 2008)'
_diffrn_ambient_temperature 193(2)
_diffrn_measured_fraction_theta_full 0.999
_diffrn_measured_fraction_theta_max 0.999
_diffrn_measurement_device_type 'Bruker APEXII diffractometer'
_diffrn_measurement_method '\f and \w scans'
_diffrn_radiation_monochromator graphite
_diffrn_radiation_source 'fine-focus sealed tube'
_diffrn_radiation_type MoK\a
_diffrn_radiation_wavelength 0.71073
_diffrn_reflns_av_R_equivalents 0.0401
_diffrn_reflns_av_sigmaI/netI 0.0293
_diffrn_reflns_limit_h_max 12
_diffrn_reflns_limit_h_min -12
_diffrn_reflns_limit_k_max 15
_diffrn_reflns_limit_k_min -15
_diffrn_reflns_limit_l_max 22
_diffrn_reflns_limit_l_min -22
_diffrn_reflns_number 34134
_diffrn_reflns_theta_full 27.49
_diffrn_reflns_theta_max 27.49
_diffrn_reflns_theta_min 2.69
_diffrn_standards_decay_% 0
_diffrn_standards_interval_count 0
_diffrn_standards_interval_time 0
_diffrn_standards_number 0
_exptl_absorpt_coefficient_mu 0.092
_exptl_absorpt_correction_type none
_exptl_crystal_colour colourless
_exptl_crystal_density_diffrn 1.335
_exptl_crystal_density_method 'not measured'
_exptl_crystal_description block
_exptl_crystal_F_000 832
_exptl_crystal_size_max 0.30
_exptl_crystal_size_mid 0.25
_exptl_crystal_size_min 0.20
_refine_diff_density_max 0.240
_refine_diff_density_min -0.243
_refine_ls_extinction_method none
_refine_ls_goodness_of_fit_ref 1.023
_refine_ls_hydrogen_treatment mixed
_refine_ls_matrix_type full
_refine_ls_number_parameters 272
_refine_ls_number_reflns 4673
_refine_ls_number_restraints 2
_refine_ls_restrained_S_all 1.023
_refine_ls_R_factor_all 0.0612
_refine_ls_R_factor_gt 0.0398
_refine_ls_shift/su_max 0.001
_refine_ls_shift/su_mean 0.001
_refine_ls_structure_factor_coef Fsqd
_refine_ls_weighting_details 'calc w=1/[\s^2^(Fo^2^)+(0.0487P)^2^+0.4622P] where P=(Fo^2^+2Fc^2^)/3'
_refine_ls_weighting_scheme calc
_refine_ls_wR_factor_gt 0.0956
_refine_ls_wR_factor_ref 0.1077
_reflns_number_gt 3454
_reflns_number_total 4673
_reflns_threshold_expression I>2\s(I)
_cod_data_source_file bt5193.cif
_cod_data_source_block I
_cod_original_sg_symbol_H-M 'P 21/c'
_cod_database_code 2225180
_cod_database_fobs_code 2225180

loop_
_symmetry_equiv_pos_as_xyz
'x, y, z'
'-x, y+1/2, -z+1/2'
'-x, -y, -z'
'x, -y-1/2, z-1/2'

loop_
_atom_site_type_symbol
_atom_site_label
_atom_site_fract_x
_atom_site_fract_y
_atom_site_fract_z
_atom_site_U_iso_or_equiv
_atom_site_adp_type
_atom_site_calc_flag
_atom_site_refinement_flags
_atom_site_occupancy
_atom_site_disorder_assembly
_atom_site_disorder_group
O O1 0.47644(10) 0.40995(8) 0.56589(5) 0.0303(2) Uani d . 1 . .
O O2 0.16229(11) 0.56388(8) 0.45303(5) 0.0338(2) Uani d . 1 . .
O O1W 0.02018(13) 0.44707(13) 0.32908(8) 0.0618(4) Uani d D 1 . .
H H1 0.0749(19) 0.4689(17) 0.3660(9) 0.072(7) Uiso d D 1 . .
H H2 0.065(2) 0.4105(16) 0.2961(10) 0.075(7) Uiso d D 1 . .
N N1 0.27924(13) 0.18848(9) 0.59919(6) 0.0300(3) Uani d . 1 . .
N N2 0.25416(14) 0.11731(11) 0.65838(7) 0.0400(3) Uani d . 1 . .
N N3 0.15632(15) 0.16314(12) 0.69916(8) 0.0440(3) Uani d . 1 . .
N N4 0.45766(11) 0.57194(9) 0.63391(6) 0.0257(2) Uani d . 1 . .
N N5 0.22860(12) 0.68505(9) 0.54874(7) 0.0303(3) Uani d . 1 . .
C C1 0.31772(15) 0.11347(11) 0.46609(8) 0.0293(3) Uani d . 1 . .
C C2 0.39626(18) 0.11496(14) 0.39956(10) 0.0438(4) Uani d . 1 . .
H H2A 0.4877 0.1456 0.4026 0.053 Uiso calc R 1 . .
C C3 0.3431(2) 0.07249(16) 0.32909(10) 0.0550(5) Uani d . 1 . .
H H3 0.3981 0.0740 0.2842 0.066 Uiso calc R 1 . .
C C4 0.2105(2) 0.02797(15) 0.32374(10) 0.0480(4) Uani d . 1 . .
H H4 0.1741 -0.0014 0.2754 0.058 Uiso calc R 1 . .
C C5 0.13109(17) 0.02632(13) 0.38883(9) 0.0396(4) Uani d . 1 . .
H H5 0.0396 -0.0041 0.3853 0.047 Uiso calc R 1 . .
C C6 0.18408(16) 0.06887(12) 0.45964(9) 0.0341(3) Uani d . 1 . .
H H6 0.1283 0.0675 0.5042 0.041 Uiso calc R 1 . .
C C7 0.38193(15) 0.15738(12) 0.54260(9) 0.0343(3) Uani d . 1 . .
H H7A 0.4442 0.0993 0.5661 0.041 Uiso calc R 1 . .
H H7B 0.4398 0.2236 0.5316 0.041 Uiso calc R 1 . .
C C8 0.19589(14) 0.28012(11) 0.60124(8) 0.0270(3) Uani d . 1 . .
C C9 0.11891(17) 0.26208(14) 0.66575(9) 0.0376(3) Uani d . 1 . .
H H9 0.0500 0.3114 0.6842 0.045 Uiso calc R 1 . .
C C10 0.19235(14) 0.37276(11) 0.54245(7) 0.0262(3) Uani d . 1 . .
H H10A 0.0954 0.3825 0.5214 0.031 Uiso calc R 1 . .
H H10B 0.2503 0.3515 0.4983 0.031 Uiso calc R 1 . .
C C11 0.40317(13) 0.48442(10) 0.59142(7) 0.0237(3) Uani d . 1 . .
C C12 0.24519(13) 0.48458(11) 0.57649(7) 0.0238(3) Uani d . 1 . .
H H12 0.1999 0.4983 0.6272 0.029 Uiso calc R 1 . .
C C13 0.20750(13) 0.58015(11) 0.52044(8) 0.0260(3) Uani d . 1 . .
C C14 0.26507(14) 0.70923(11) 0.62872(8) 0.0285(3) Uani d . 1 . .
C C15 0.19149(16) 0.79278(12) 0.66644(10) 0.0406(4) Uani d . 1 . .
H H15 0.1132 0.8267 0.6401 0.049 Uiso calc R 1 . .
C C16 0.23055(17) 0.82671(13) 0.74123(10) 0.0458(4) Uani d . 1 . .
H H16 0.1806 0.8847 0.7657 0.055 Uiso calc R 1 . .
C C17 0.34254(18) 0.77633(14) 0.78060(9) 0.0429(4) Uani d . 1 . .
H H17 0.3707 0.8005 0.8319 0.052 Uiso calc R 1 . .
C C18 0.41355(16) 0.69081(12) 0.74538(8) 0.0342(3) Uani d . 1 . .
H H18 0.4889 0.6551 0.7733 0.041 Uiso calc R 1 . .
C C19 0.37605(14) 0.65595(11) 0.66908(7) 0.0262(3) Uani d . 1 . .
C C20 0.60870(14) 0.57233(12) 0.65173(9) 0.0326(3) Uani d . 1 . .
H H20A 0.6558 0.5310 0.6110 0.049 Uiso calc R 1 . .
H H20B 0.6285 0.5366 0.7026 0.049 Uiso calc R 1 . .
H H20C 0.6427 0.6497 0.6535 0.049 Uiso calc R 1 . .
C C21 0.19423(18) 0.77880(13) 0.49550(10) 0.0433(4) Uani d . 1 . .
H H21A 0.2198 0.7593 0.4423 0.065 Uiso calc R 1 . .
H H21B 0.2461 0.8455 0.5131 0.065 Uiso calc R 1 . .
H H21C 0.0939 0.7940 0.4957 0.065 Uiso calc R 1 . .

loop_
_atom_site_aniso_label
_atom_site_aniso_U_11
_atom_site_aniso_U_22
_atom_site_aniso_U_33
_atom_site_aniso_U_12
_atom_site_aniso_U_13
_atom_site_aniso_U_23
O1 0.0280(5) 0.0271(5) 0.0357(5) 0.0058(4) 0.0003(4) -0.0025(4)
O2 0.0347(6) 0.0368(6) 0.0290(5) 0.0067(4) -0.0072(4) -0.0011(4)
O1W 0.0327(7) 0.0899(11) 0.0629(8) -0.0016(7) 0.0039(6) -0.0415(8)
N1 0.0340(7) 0.0267(6) 0.0289(6) 0.0004(5) -0.0036(5) 0.0020(5)
N2 0.0487(8) 0.0347(7) 0.0357(6) -0.0049(6) -0.0073(6) 0.0083(6)
N3 0.0497(9) 0.0464(8) 0.0356(7) -0.0104(7) -0.0001(6) 0.0081(6)
N4 0.0225(6) 0.0286(6) 0.0257(5) 0.0015(4) -0.0009(4) -0.0022(5)
N5 0.0319(6) 0.0249(6) 0.0336(6) 0.0048(5) -0.0035(5) 0.0013(5)
C1 0.0335(8) 0.0185(6) 0.0359(7) 0.0047(5) 0.0022(6) 0.0012(5)
C2 0.0440(10) 0.0384(9) 0.0498(9) -0.0047(7) 0.0128(7) -0.0010(7)
C3 0.0680(13) 0.0574(11) 0.0410(9) -0.0038(9) 0.0197(9) -0.0051(8)
C4 0.0634(12) 0.0453(10) 0.0348(8) 0.0042(8) -0.0030(8) -0.0043(7)
C5 0.0391(9) 0.0356(8) 0.0434(8) 0.0008(7) -0.0051(7) -0.0024(7)
C6 0.0359(8) 0.0315(7) 0.0352(7) 0.0013(6) 0.0034(6) 0.0009(6)
C7 0.0305(8) 0.0281(7) 0.0440(8) 0.0059(6) -0.0021(6) -0.0030(6)
C8 0.0267(7) 0.0259(7) 0.0281(6) -0.0022(5) -0.0019(5) -0.0035(5)
C9 0.0380(8) 0.0407(8) 0.0343(7) -0.0040(7) 0.0036(6) 0.0006(7)
C10 0.0256(7) 0.0259(6) 0.0267(6) 0.0005(5) -0.0019(5) -0.0018(5)
C11 0.0265(7) 0.0238(6) 0.0206(6) 0.0020(5) -0.0001(5) 0.0026(5)
C12 0.0230(6) 0.0252(6) 0.0233(6) 0.0024(5) 0.0005(5) -0.0012(5)
C13 0.0209(6) 0.0279(7) 0.0291(6) 0.0043(5) 0.0001(5) -0.0008(5)
C14 0.0276(7) 0.0232(6) 0.0350(7) -0.0022(5) 0.0027(5) -0.0035(5)
C15 0.0317(8) 0.0308(8) 0.0592(10) 0.0033(6) 0.0016(7) -0.0127(7)
C16 0.0397(9) 0.0375(9) 0.0612(10) -0.0042(7) 0.0145(8) -0.0241(8)
C17 0.0465(10) 0.0447(9) 0.0382(8) -0.0120(8) 0.0092(7) -0.0174(7)
C18 0.0367(8) 0.0355(8) 0.0303(7) -0.0053(6) 0.0009(6) -0.0045(6)
C19 0.0262(7) 0.0250(6) 0.0278(6) -0.0028(5) 0.0049(5) -0.0032(5)
C20 0.0246(7) 0.0345(8) 0.0384(7) 0.0003(6) -0.0031(6) -0.0033(6)
C21 0.0497(10) 0.0293(8) 0.0497(9) 0.0043(7) -0.0098(7) 0.0087(7)

loop_
_atom_type_symbol
_atom_type_description
_atom_type_scat_dispersion_real
_atom_type_scat_dispersion_imag
_atom_type_scat_source
C C 0.0033 0.0016 'International Tables Vol C Tables 4.2.6.8 and 6.1.1.4'
H H 0.0000 0.0000 'International Tables Vol C Tables 4.2.6.8 and 6.1.1.4'
N N 0.0061 0.0033 'International Tables Vol C Tables 4.2.6.8 and 6.1.1.4'
O O 0.0106 0.0060 'International Tables Vol C Tables 4.2.6.8 and 6.1.1.4'

loop_
_geom_angle_atom_site_label_1
_geom_angle_atom_site_label_2
_geom_angle_atom_site_label_3
_geom_angle_site_symmetry_1
_geom_angle_site_symmetry_3
_geom_angle
_geom_angle_publ_flag
H1 O1W H2 . . 110(2) ?
N2 N1 C8 . . 111.33(12) ?
N2 N1 C7 . . 118.92(12) ?
C8 N1 C7 . . 129.70(12) ?
N3 N2 N1 . . 106.85(12) ?
N2 N3 C9 . . 108.83(12) ?
C11 N4 C19 . . 124.08(11) ?
C11 N4 C20 . . 117.69(11) ?
C19 N4 C20 . . 117.86(11) ?
C13 N5 C14 . . 123.78(11) ?
C13 N5 C21 . . 117.24(11) ?
C14 N5 C21 . . 118.51(11) ?
C6 C1 C2 . . 118.15(14) ?
C6 C1 C7 . . 122.74(13) ?
C2 C1 C7 . . 119.09(13) ?
C3 C2 C1 . . 120.93(16) ?
C3 C2 H2A . . 119.5 ?
C1 C2 H2A . . 119.5 ?
C4 C3 C2 . . 120.21(16) ?
C4 C3 H3 . . 119.9 ?
C2 C3 H3 . . 119.9 ?
C5 C4 C3 . . 119.64(16) ?
C5 C4 H4 . . 120.2 ?
C3 C4 H4 . . 120.2 ?
C4 C5 C6 . . 120.30(16) ?
C4 C5 H5 . . 119.8 ?
C6 C5 H5 . . 119.8 ?
C5 C6 C1 . . 120.76(14) ?
C5 C6 H6 . . 119.6 ?
C1 C6 H6 . . 119.6 ?
N1 C7 C1 . . 113.52(12) ?
N1 C7 H7A . . 108.9 ?
C1 C7 H7A . . 108.9 ?
N1 C7 H7B . . 108.9 ?
C1 C7 H7B . . 108.9 ?
H7A C7 H7B . . 107.7 ?
N1 C8 C9 . . 103.48(12) ?
N1 C8 C10 . . 125.18(12) ?
C9 C8 C10 . . 131.30(13) ?
N3 C9 C8 . . 109.50(14) ?
N3 C9 H9 . . 125.2 ?
C8 C9 H9 . . 125.2 ?
C8 C10 C12 . . 113.14(10) ?
C8 C10 H10A . . 109.0 ?
C12 C10 H10A . . 109.0 ?
C8 C10 H10B . . 109.0 ?
C12 C10 H10B . . 109.0 ?
H10A C10 H10B . . 107.8 ?
O1 C11 N4 . . 122.22(12) ?
O1 C11 C12 . . 121.50(11) ?
N4 C11 C12 . . 116.28(11) ?
C13 C12 C11 . . 108.21(10) ?
C13 C12 C10 . . 110.43(10) ?
C11 C12 C10 . . 111.81(10) ?
C13 C12 H12 . . 108.8 ?
C11 C12 H12 . . 108.8 ?
C10 C12 H12 . . 108.8 ?
O2 C13 N5 . . 121.46(12) ?
O2 C13 C12 . . 122.34(12) ?
N5 C13 C12 . . 116.19(11) ?
C15 C14 C19 . . 119.22(13) ?
C15 C14 N5 . . 118.65(13) ?
C19 C14 N5 . . 122.05(12) ?
C16 C15 C14 . . 121.08(15) ?
C16 C15 H15 . . 119.5 ?
C14 C15 H15 . . 119.5 ?
C15 C16 C17 . . 119.87(14) ?
C15 C16 H16 . . 120.1 ?
C17 C16 H16 . . 120.1 ?
C16 C17 C18 . . 119.93(14) ?
C16 C17 H17 . . 120.0 ?
C18 C17 H17 . . 120.0 ?
C17 C18 C19 . . 120.94(14) ?
C17 C18 H18 . . 119.5 ?
C19 C18 H18 . . 119.5 ?
C14 C19 C18 . . 118.89(13) ?
C14 C19 N4 . . 122.37(11) ?
C18 C19 N4 . . 118.64(12) ?
N4 C20 H20A . . 109.5 ?
N4 C20 H20B . . 109.5 ?
H20A C20 H20B . . 109.5 ?
N4 C20 H20C . . 109.5 ?
H20A C20 H20C . . 109.5 ?
H20B C20 H20C . . 109.5 ?
N5 C21 H21A . . 109.5 ?
N5 C21 H21B . . 109.5 ?
H21A C21 H21B . . 109.5 ?
N5 C21 H21C . . 109.5 ?
H21A C21 H21C . . 109.5 ?
H21B C21 H21C . . 109.5 ?

loop_
_geom_bond_atom_site_label_1
_geom_bond_atom_site_label_2
_geom_bond_site_symmetry_2
_geom_bond_distance
_geom_bond_publ_flag
O1 C11 . 1.2263(15) ?
O2 C13 . 1.2283(15) ?
O1W H1 . 0.850(10) ?
O1W H2 . 0.850(10) ?
N1 N2 . 1.3511(16) ?
N1 C8 . 1.3576(17) ?
N1 C7 . 1.4591(19) ?
N2 N3 . 1.314(2) ?
N3 C9 . 1.354(2) ?
N4 C11 . 1.3642(16) ?
N4 C19 . 1.4227(17) ?
N4 C20 . 1.4685(17) ?
N5 C13 . 1.3556(17) ?
N5 C14 . 1.4252(17) ?
N5 C21 . 1.4714(18) ?
C1 C6 . 1.389(2) ?
C1 C2 . 1.392(2) ?
C1 C7 . 1.5142(19) ?
C2 C3 . 1.383(2) ?
C2 H2A . 0.9500 ?
C3 C4 . 1.379(3) ?
C3 H3 . 0.9500 ?
C4 C5 . 1.376(2) ?
C4 H4 . 0.9500 ?
C5 C6 . 1.388(2) ?
C5 H5 . 0.9500 ?
C6 H6 . 0.9500 ?
C7 H7A . 0.9900 ?
C7 H7B . 0.9900 ?
C8 C9 . 1.371(2) ?
C8 C10 . 1.4942(18) ?
C9 H9 . 0.9500 ?
C10 C12 . 1.5346(18) ?
C10 H10A . 0.9900 ?
C10 H10B . 0.9900 ?
C11 C12 . 1.5269(18) ?
C12 C13 . 1.5237(18) ?
C12 H12 . 1.0000 ?
C14 C15 . 1.3968(19) ?
C14 C19 . 1.3970(19) ?
C15 C16 . 1.377(2) ?
C15 H15 . 0.9500 ?
C16 C17 . 1.381(3) ?
C16 H16 . 0.9500 ?
C17 C18 . 1.381(2) ?
C17 H17 . 0.9500 ?
C18 C19 . 1.4006(18) ?
C18 H18 . 0.9500 ?
C20 H20A . 0.9800 ?
C20 H20B . 0.9800 ?
C20 H20C . 0.9800 ?
C21 H21A . 0.9800 ?
C21 H21B . 0.9800 ?
C21 H21C . 0.9800 ?

loop_
_geom_hbond_atom_site_label_D
_geom_hbond_atom_site_label_H
_geom_hbond_atom_site_label_A
_geom_hbond_site_symmetry_A
_geom_hbond_distance_DH
_geom_hbond_distance_HA
_geom_hbond_distance_DA
_geom_hbond_angle_DHA
_geom_hbond_publ_flag
O1W H1 O2 . 0.850(10) 2.020(10) 2.836(2) 161(2) yes
O1W H2 N3 4_565 0.850(10) 2.100(10) 2.937(2) 170(2) yes

loop_
_geom_torsion_atom_site_label_1
_geom_torsion_atom_site_label_2
_geom_torsion_atom_site_label_3
_geom_torsion_atom_site_label_4
_geom_torsion_site_symmetry_1
_geom_torsion_site_symmetry_2
_geom_torsion_site_symmetry_3
_geom_torsion_site_symmetry_4
_geom_torsion
_geom_torsion_publ_flag
C8 N1 N2 N3 . . . . -0.75(15) ?
C7 N1 N2 N3 . . . . -178.41(12) ?
N1 N2 N3 C9 . . . . 0.48(16) ?
C6 C1 C2 C3 . . . . -0.4(2) ?
C7 C1 C2 C3 . . . . 178.00(15) ?
C1 C2 C3 C4 . . . . 0.1(3) ?
C2 C3 C4 C5 . . . . 0.2(3) ?
C3 C4 C5 C6 . . . . -0.2(3) ?
C4 C5 C6 C1 . . . . -0.1(2) ?
C2 C1 C6 C5 . . . . 0.5(2) ?
C7 C1 C6 C5 . . . . -177.93(13) ?
N2 N1 C7 C1 . . . . 101.20(14) ?
C8 N1 C7 C1 . . . . -75.96(18) ?
C6 C1 C7 N1 . . . . -22.18(19) ?
C2 C1 C7 N1 . . . . 159.45(13) ?
N2 N1 C8 C9 . . . . 0.69(15) ?
C7 N1 C8 C9 . . . . 178.03(13) ?
N2 N1 C8 C10 . . . . -177.24(12) ?
C7 N1 C8 C10 . . . . 0.1(2) ?
N2 N3 C9 C8 . . . . -0.06(17) ?
N1 C8 C9 N3 . . . . -0.38(16) ?
C10 C8 C9 N3 . . . . 177.37(13) ?
N1 C8 C10 C12 . . . . -113.56(14) ?
C9 C8 C10 C12 . . . . 69.12(19) ?
C19 N4 C11 O1 . . . . -175.58(12) ?
C20 N4 C11 O1 . . . . -2.71(18) ?
C19 N4 C11 C12 . . . . 5.01(17) ?
C20 N4 C11 C12 . . . . 177.88(11) ?
O1 C11 C12 C13 . . . . -110.30(13) ?
N4 C11 C12 C13 . . . . 69.11(14) ?
O1 C11 C12 C10 . . . . 11.53(16) ?
N4 C11 C12 C10 . . . . -169.06(10) ?
C8 C10 C12 C13 . . . . -166.63(11) ?
C8 C10 C12 C11 . . . . 72.82(14) ?
C14 N5 C13 O2 . . . . 172.36(12) ?
C21 N5 C13 O2 . . . . 0.4(2) ?
C14 N5 C13 C12 . . . . -8.58(19) ?
C21 N5 C13 C12 . . . . 179.44(12) ?
C11 C12 C13 O2 . . . . 111.69(14) ?
C10 C12 C13 O2 . . . . -10.99(18) ?
C11 C12 C13 N5 . . . . -67.36(14) ?
C10 C12 C13 N5 . . . . 169.96(11) ?
C13 N5 C14 C15 . . . . -132.02(15) ?
C21 N5 C14 C15 . . . . 39.86(19) ?
C13 N5 C14 C19 . . . . 51.2(2) ?
C21 N5 C14 C19 . . . . -136.95(14) ?
C19 C14 C15 C16 . . . . 2.9(2) ?
N5 C14 C15 C16 . . . . -173.96(14) ?
C14 C15 C16 C17 . . . . -1.2(3) ?
C15 C16 C17 C18 . . . . -1.1(2) ?
C16 C17 C18 C19 . . . . 1.7(2) ?
C15 C14 C19 C18 . . . . -2.3(2) ?
N5 C14 C19 C18 . . . . 174.49(12) ?
C15 C14 C19 N4 . . . . -178.56(13) ?
N5 C14 C19 N4 . . . . -1.8(2) ?
C17 C18 C19 C14 . . . . 0.0(2) ?
C17 C18 C19 N4 . . . . 176.42(13) ?
C11 N4 C19 C14 . . . . -46.74(18) ?
C20 N4 C19 C14 . . . . 140.41(13) ?
C11 N4 C19 C18 . . . . 137.00(13) ?
C20 N4 C19 C18 . . . . -35.85(17) ?

loop_
_cod_related_entry_id
_cod_related_entry_database
_cod_related_entry_code
1 ChemSpider 30656012
